data_4121941
loop_
_publ_author_name
'Li, Qing-Hua'
'Wei, Liang'
'Wang, Chun-Jiang'

_publ_section_title
;
 Catalytic asymmetric 1,3-dipolar [3 + 6] cycloaddition of azomethine
 ylides with 2-acyl cycloheptatrienes: efficient construction of bridged
 heterocycles bearing piperidine moiety.
;
_journal_issue 24
_journal_name_full 'Journal of the American Chemical Society'
_journal_page_first 8685
_journal_page_last 8692
_journal_paper_doi 10.1021/ja503309u
_journal_volume 136
_journal_year 2014
_chemical_absolute_configuration 7R,8R,9R,15R
_chemical_formula_sum 'C27 H28 Cl N O6 S'
_chemical_formula_weight 530.01
_chemical_name_systematic
; 
 ? 
;
_space_group_IT_number 145
_symmetry_cell_setting trigonal
_symmetry_space_group_name_Hall 'P 32'
_symmetry_space_group_name_H-M 'P 32'
_atom_sites_solution_hydrogens geom
_atom_sites_solution_primary direct
_atom_sites_solution_secondary difmap
_audit_creation_method SHELXL-97
_cell_angle_alpha 90.00
_cell_angle_beta 90.00
_cell_angle_gamma 120.00
_cell_formula_units_Z 3
_cell_length_a 13.8575(15)
_cell_length_b 13.8575(15)
_cell_length_c 12.3672(13)
_cell_measurement_temperature 296(2)
_cell_volume 2056.7(4)
_computing_cell_refinement 'Bruker SMART'
_computing_data_collection 'Bruker SMART'
_computing_data_reduction 'Bruker SAINT'
_computing_molecular_graphics 'Bruker SHELXTL'
_computing_publication_material 'Bruker SHELXTL'
_computing_structure_refinement 'SHELXL-97 (Sheldrick, 1997)'
_computing_structure_solution 'SHELXS-97 (Sheldrick, 1990)'
_diffrn_ambient_temperature 296(2)
_diffrn_measured_fraction_theta_full 1.000
_diffrn_measured_fraction_theta_max 1.000
_diffrn_radiation_monochromator graphite
_diffrn_radiation_source 'fine-focus sealed tube'
_diffrn_radiation_type MoK\a
_diffrn_radiation_wavelength 0.71073
_diffrn_reflns_av_R_equivalents 0.0256
_diffrn_reflns_av_sigmaI/netI 0.0370
_diffrn_reflns_limit_h_max 17
_diffrn_reflns_limit_h_min -13
_diffrn_reflns_limit_k_max 15
_diffrn_reflns_limit_k_min -17
_diffrn_reflns_limit_l_max 14
_diffrn_reflns_limit_l_min -15
_diffrn_reflns_number 13721
_diffrn_reflns_theta_full 26.49
_diffrn_reflns_theta_max 26.49
_diffrn_reflns_theta_min 1.70
_exptl_absorpt_coefficient_mu 0.256
_exptl_absorpt_correction_T_max 0.9388
_exptl_absorpt_correction_T_min 0.9296
_exptl_absorpt_correction_type multi-scan
_exptl_absorpt_process_details SDAABS
_exptl_crystal_density_diffrn 1.284
_exptl_crystal_density_method 'not measured'
_exptl_crystal_description block
_exptl_crystal_F_000 834
_exptl_crystal_size_max 0.29
_exptl_crystal_size_mid 0.28
_exptl_crystal_size_min 0.25
_refine_diff_density_max 0.189
_refine_diff_density_min -0.179
_refine_diff_density_rms 0.025
_refine_ls_abs_structure_details 'Flack H D (1983), Acta Cryst. A39, 876-881'
_refine_ls_abs_structure_Flack -0.05(6)
_refine_ls_extinction_coef 0.0059(7)
_refine_ls_extinction_expression Fc^*^=kFc[1+0.001xFc^2^\l^3^/sin(2\q)]^-1/4^
_refine_ls_extinction_method SHELXL
_refine_ls_goodness_of_fit_ref 1.016
_refine_ls_hydrogen_treatment constr
_refine_ls_matrix_type full
_refine_ls_number_parameters 329
_refine_ls_number_reflns 5608
_refine_ls_number_restraints 1
_refine_ls_restrained_S_all 1.016
_refine_ls_R_factor_all 0.0805
_refine_ls_R_factor_gt 0.0399
_refine_ls_shift/su_max 0.001
_refine_ls_shift/su_mean 0.000
_refine_ls_structure_factor_coef Fsqd
_refine_ls_weighting_details 'calc w=1/[\s^2^(Fo^2^)+(0.0289P)^2^+0.2132P] where P=(Fo^2^+2Fc^2^)/3'
_refine_ls_weighting_scheme calc
_refine_ls_wR_factor_gt 0.0744
_refine_ls_wR_factor_ref 0.0890
_reflns_number_gt 3372
_reflns_number_total 5608
_reflns_threshold_expression >2sigma(I)
_cod_data_source_file ja503309u_si_004.cif
_cod_data_source_block 131206lqh_0m
_cod_depositor_comments
;
The following automatic conversions were performed:

'_symmetry_cell_setting' value 'Trigonal' changed to 'trigonal'
according to
/usr/data/users/saulius/crontab/automatic-downloads/rss-feeds/ACS/lib/dictionaries/cif_core.dic
dictionary named 'cif_core.dic' version 2.4.2 from 2011-04-26.

Automatic conversion script
Id: cif_fix_values 2281 2013-09-26 08:29:07Z andrius 

 Adding full bibliography for 4121940--4121942.cif.
;
_cod_original_sg_symbol_H-M P3(2)
_cod_database_code 4121941

loop_
_symmetry_equiv_pos_as_xyz
'x, y, z'
'-y, x-y, z+2/3'
'-x+y, -x, z+1/3'

loop_
_atom_site_label
_atom_site_type_symbol
_atom_site_fract_x
_atom_site_fract_y
_atom_site_fract_z
_atom_site_U_iso_or_equiv
_atom_site_adp_type
_atom_site_occupancy
_atom_site_symmetry_multiplicity
_atom_site_calc_flag
_atom_site_refinement_flags
C1 C 0.2420(4) -0.1538(3) 0.7935(4) 0.1095(13) Uani 1 1 d .
C2 C 0.3065(4) -0.0927(4) 0.8787(4) 0.1140(13) Uani 1 1 d .
H2 H 0.3521 -0.1142 0.9140 0.137 Uiso 1 1 calc R
C3 C 0.3036(3) 0.0030(3) 0.9128(3) 0.0956(10) Uani 1 1 d .
H3 H 0.3464 0.0447 0.9712 0.115 Uiso 1 1 calc R
C4 C 0.2367(3) 0.0338(3) 0.8586(3) 0.0753(8) Uani 1 1 d .
C5 C 0.1710(3) -0.0313(3) 0.7746(3) 0.0911(10) Uani 1 1 d .
H5 H 0.1243 -0.0115 0.7391 0.109 Uiso 1 1 calc R
C6 C 0.1735(4) -0.1261(3) 0.7420(3) 0.1126(13) Uani 1 1 d .
H6 H 0.1285 -0.1698 0.6856 0.135 Uiso 1 1 calc R
C7 C 0.2357(2) 0.1402(2) 0.8857(2) 0.0670(7) Uani 1 1 d .
H7 H 0.1610 0.1285 0.8714 0.080 Uiso 1 1 calc R
C8 C 0.3702(2) 0.2792(3) 1.0109(2) 0.0735(8) Uani 1 1 d .
H8 H 0.3566 0.3407 1.0269 0.088 Uiso 1 1 calc R
C9 C 0.4233(2) 0.2939(2) 0.8990(2) 0.0717(8) Uani 1 1 d .
H9 H 0.4541 0.2439 0.8957 0.086 Uiso 1 1 calc R
C10 C 0.5193(3) 0.4114(3) 0.8791(3) 0.0978(11) Uani 1 1 d .
H10A H 0.5834 0.4214 0.9198 0.117 Uiso 1 1 calc R
H10B H 0.5388 0.4187 0.8031 0.117 Uiso 1 1 calc R
C11 C 0.4966(5) 0.5024(4) 0.9090(3) 0.1193(15) Uani 1 1 d .
H11 H 0.5527 0.5630 0.9459 0.143 Uiso 1 1 calc R
C12 C 0.4042(5) 0.5053(3) 0.8879(4) 0.1129(14) Uani 1 1 d .
H12 H 0.4018 0.5671 0.9137 0.135 Uiso 1 1 calc R
C13 C 0.3076(3) 0.4247(3) 0.8301(3) 0.0941(10) Uani 1 1 d .
H13 H 0.2597 0.4501 0.8091 0.113 Uiso 1 1 calc R
C14 C 0.2741(3) 0.3199(3) 0.8011(2) 0.0811(9) Uani 1 1 d .
H14 H 0.2088 0.2863 0.7605 0.097 Uiso 1 1 calc R
C15 C 0.3233(2) 0.2466(2) 0.8225(2) 0.0677(8) Uani 1 1 d .
C16 C 0.3531(3) 0.2139(3) 0.7153(2) 0.0779(8) Uani 1 1 d .
C17 C 0.2864(3) 0.1482(3) 0.5369(3) 0.1058(12) Uani 1 1 d .
H17A H 0.3167 0.0988 0.5455 0.127 Uiso 1 1 calc R
H17B H 0.2137 0.1061 0.5033 0.127 Uiso 1 1 calc R
C18 C 0.3591(4) 0.2403(4) 0.4675(3) 0.1390(16) Uani 1 1 d .
H18A H 0.3372 0.2959 0.4694 0.208 Uiso 1 1 calc R
H18B H 0.3537 0.2139 0.3947 0.208 Uiso 1 1 calc R
H18C H 0.4346 0.2720 0.4922 0.208 Uiso 1 1 calc R
C19 C 0.4438(3) 0.2707(4) 1.0967(3) 0.0937(12) Uani 1 1 d .
C20 C 0.5610(4) 0.3618(5) 1.2453(4) 0.192(3) Uani 1 1 d .
H20A H 0.5324 0.2890 1.2764 0.288 Uiso 1 1 calc R
H20B H 0.5695 0.4138 1.3009 0.288 Uiso 1 1 calc R
H20C H 0.6321 0.3847 1.2126 0.288 Uiso 1 1 calc R
C21 C 0.1215(3) 0.2477(3) 1.0465(2) 0.0710(8) Uani 1 1 d .
C22 C 0.1768(3) 0.3570(3) 1.0825(3) 0.0855(9) Uani 1 1 d .
H22 H 0.2328 0.3797 1.1341 0.103 Uiso 1 1 calc R
C23 C 0.1484(4) 0.4315(3) 1.0414(3) 0.1029(12) Uani 1 1 d .
H23 H 0.1868 0.5052 1.0645 0.123 Uiso 1 1 calc R
C24 C 0.0632(4) 0.3986(4) 0.9658(3) 0.0970(10) Uani 1 1 d .
C25 C 0.0085(3) 0.2903(3) 0.9325(3) 0.0922(10) Uani 1 1 d .
H25 H -0.0489 0.2672 0.8824 0.111 Uiso 1 1 calc R
C26 C 0.0366(3) 0.2145(3) 0.9716(3) 0.0788(8) Uani 1 1 d .
H26 H -0.0016 0.1410 0.9477 0.095 Uiso 1 1 calc R
C27 C 0.0342(5) 0.4829(4) 0.9200(4) 0.1420(17) Uani 1 1 d .
H27A H -0.0450 0.4483 0.9111 0.213 Uiso 1 1 calc R
H27B H 0.0700 0.5089 0.8511 0.213 Uiso 1 1 calc R
H27C H 0.0595 0.5448 0.9688 0.213 Uiso 1 1 calc R
Cl1 Cl 0.24890(15) -0.27032(10) 0.75282(14) 0.1850(7) Uani 1 1 d .
N1 N 0.26444(17) 0.17326(18) 1.00088(18) 0.0663(6) Uani 1 1 d .
O1 O 0.4375(2) 0.2117(2) 0.69950(18) 0.1053(8) Uani 1 1 d .
O2 O 0.27438(19) 0.1870(2) 0.64299(16) 0.0936(7) Uani 1 1 d .
O3 O 0.4672(2) 0.1994(3) 1.1020(2) 0.1112(9) Uani 1 1 d .
O4 O 0.4830(2) 0.3584(2) 1.1626(2) 0.1316(10) Uani 1 1 d .
O5 O 0.21939(17) 0.19009(17) 1.18812(15) 0.0839(6) Uani 1 1 d .
O6 O 0.07624(16) 0.04348(17) 1.07000(17) 0.0846(6) Uani 1 1 d .
S1 S 0.16557(6) 0.15482(6) 1.08519(6) 0.0726(2) Uani 1 1 d .

loop_
_atom_site_aniso_label
_atom_site_aniso_U_11
_atom_site_aniso_U_22
_atom_site_aniso_U_33
_atom_site_aniso_U_23
_atom_site_aniso_U_13
_atom_site_aniso_U_12
C1 0.115(3) 0.070(2) 0.126(4) -0.008(2) 0.035(3) 0.033(2)
C2 0.108(3) 0.105(3) 0.148(4) 0.016(3) 0.020(3) 0.067(3)
C3 0.090(2) 0.095(3) 0.108(3) -0.004(2) -0.003(2) 0.051(2)
C4 0.0638(18) 0.078(2) 0.081(2) -0.0051(16) 0.0016(16) 0.0334(17)
C5 0.085(2) 0.079(2) 0.091(2) -0.0140(19) 0.0023(19) 0.0276(19)
C6 0.118(3) 0.084(3) 0.108(3) -0.013(2) 0.022(2) 0.030(3)
C7 0.0607(17) 0.0723(19) 0.0648(18) -0.0068(14) -0.0010(14) 0.0307(15)
C8 0.0601(17) 0.077(2) 0.0597(17) 0.0000(14) 0.0098(14) 0.0170(15)
C9 0.0594(17) 0.081(2) 0.0619(17) 0.0005(14) 0.0121(13) 0.0253(15)
C10 0.077(2) 0.099(3) 0.083(2) 0.006(2) 0.0214(17) 0.019(2)
C11 0.118(4) 0.079(3) 0.102(3) 0.006(2) 0.029(3) 0.005(3)
C12 0.138(4) 0.078(3) 0.106(3) 0.010(2) 0.043(3) 0.040(3)
C13 0.108(3) 0.088(3) 0.089(2) 0.018(2) 0.035(2) 0.052(2)
C14 0.088(2) 0.095(3) 0.0671(19) -0.0010(17) 0.0146(16) 0.051(2)
C15 0.0693(18) 0.079(2) 0.0562(16) -0.0027(14) 0.0088(13) 0.0384(16)
C16 0.085(2) 0.093(2) 0.0606(19) -0.0009(16) 0.0063(18) 0.049(2)
C17 0.130(3) 0.111(3) 0.073(2) -0.021(2) -0.003(2) 0.058(3)
C18 0.166(4) 0.143(4) 0.085(3) -0.008(3) 0.013(3) 0.060(3)
C19 0.063(2) 0.105(3) 0.065(2) -0.001(2) 0.0096(17) 0.006(2)
C20 0.131(4) 0.221(6) 0.103(3) -0.014(3) -0.050(3) -0.003(4)
C21 0.0671(18) 0.079(2) 0.0588(17) -0.0006(15) 0.0163(14) 0.0309(16)
C22 0.088(2) 0.086(2) 0.076(2) -0.0086(18) 0.0192(17) 0.038(2)
C23 0.125(3) 0.088(3) 0.098(3) -0.007(2) 0.032(3) 0.054(3)
C24 0.111(3) 0.105(3) 0.094(3) 0.010(2) 0.026(2) 0.068(3)
C25 0.092(3) 0.104(3) 0.089(2) 0.006(2) 0.0133(19) 0.055(2)
C26 0.067(2) 0.082(2) 0.084(2) 0.0032(18) 0.0120(17) 0.0343(17)
C27 0.193(5) 0.140(4) 0.134(4) 0.022(3) 0.033(3) 0.115(4)
Cl1 0.2134(15) 0.0851(7) 0.2519(17) 0.0045(8) 0.0939(12) 0.0711(9)
N1 0.0549(14) 0.0746(15) 0.0573(13) -0.0026(11) 0.0056(10) 0.0233(12)
O1 0.1098(19) 0.156(2) 0.0809(16) -0.0087(14) 0.0128(13) 0.0896(18)
O2 0.1090(17) 0.1217(19) 0.0613(13) -0.0159(12) -0.0024(13) 0.0661(15)
O3 0.0869(17) 0.155(3) 0.0820(16) 0.0048(17) -0.0100(13) 0.0528(19)
O4 0.108(2) 0.123(2) 0.0845(17) -0.0176(16) -0.0075(15) -0.0018(16)
O5 0.0805(14) 0.1002(16) 0.0545(11) 0.0038(11) 0.0067(10) 0.0328(12)
O6 0.0623(13) 0.0729(13) 0.0923(15) 0.0082(10) 0.0105(10) 0.0141(11)
S1 0.0629(5) 0.0784(5) 0.0639(4) 0.0052(4) 0.0108(4) 0.0259(4)

loop_
_atom_type_symbol
_atom_type_description
_atom_type_scat_dispersion_real
_atom_type_scat_dispersion_imag
_atom_type_scat_source
C C 0.0033 0.0016 'International Tables Vol C Tables 4.2.6.8 and 6.1.1.4'
H H 0.0000 0.0000 'International Tables Vol C Tables 4.2.6.8 and 6.1.1.4'
N N 0.0061 0.0033 'International Tables Vol C Tables 4.2.6.8 and 6.1.1.4'
O O 0.0106 0.0060 'International Tables Vol C Tables 4.2.6.8 and 6.1.1.4'
S S 0.1246 0.1234 'International Tables Vol C Tables 4.2.6.8 and 6.1.1.4'
Cl Cl 0.1484 0.1585 'International Tables Vol C Tables 4.2.6.8 and 6.1.1.4'

loop_
_geom_angle_atom_site_label_1
_geom_angle_atom_site_label_2
_geom_angle_atom_site_label_3
_geom_angle
C6 C1 C2 121.6(4)
C6 C1 Cl1 120.1(4)
C2 C1 Cl1 118.3(4)
C1 C2 C3 119.6(4)
C1 C2 H2 120.2
C3 C2 H2 120.2
C4 C3 C2 119.2(4)
C4 C3 H3 120.4
C2 C3 H3 120.4
C3 C4 C5 119.5(3)
C3 C4 C7 122.0(3)
C5 C4 C7 118.5(3)
C4 C5 C6 121.0(4)
C4 C5 H5 119.5
C6 C5 H5 119.5
C1 C6 C5 119.1(4)
C1 C6 H6 120.5
C5 C6 H6 120.5
N1 C7 C4 112.3(2)
N1 C7 C15 103.0(2)
C4 C7 C15 115.0(2)
N1 C7 H7 108.8
C4 C7 H7 108.8
C15 C7 H7 108.8
N1 C8 C19 110.7(3)
N1 C8 C9 103.2(2)
C19 C8 C9 110.2(3)
N1 C8 H8 110.8
C19 C8 H8 110.8
C9 C8 H8 110.8
C10 C9 C15 118.6(3)
C10 C9 C8 113.1(2)
C15 C9 C8 103.3(2)
C10 C9 H9 107.1
C15 C9 H9 107.1
C8 C9 H9 107.1
C11 C10 C9 115.2(3)
C11 C10 H10A 108.5
C9 C10 H10A 108.5
C11 C10 H10B 108.5
C9 C10 H10B 108.5
H10A C10 H10B 107.5
C12 C11 C10 126.2(4)
C12 C11 H11 116.9
C10 C11 H11 116.9
C11 C12 C13 127.9(4)
C11 C12 H12 116.1
C13 C12 H12 116.1
C14 C13 C12 131.6(4)
C14 C13 H13 114.2
C12 C13 H13 114.2
C13 C14 C15 131.2(3)
C13 C14 H14 114.4
C15 C14 H14 114.4
C14 C15 C16 109.3(2)
C14 C15 C9 116.1(3)
C16 C15 C9 110.1(2)
C14 C15 C7 108.8(2)
C16 C15 C7 110.6(2)
C9 C15 C7 101.8(2)
O1 C16 O2 124.3(3)
O1 C16 C15 124.2(3)
O2 C16 C15 111.5(3)
C18 C17 O2 111.5(3)
C18 C17 H17A 109.3
O2 C17 H17A 109.3
C18 C17 H17B 109.3
O2 C17 H17B 109.3
H17A C17 H17B 108.0
C17 C18 H18A 109.5
C17 C18 H18B 109.5
H18A C18 H18B 109.5
C17 C18 H18C 109.5
H18A C18 H18C 109.5
H18B C18 H18C 109.5
O3 C19 O4 124.6(4)
O3 C19 C8 125.4(4)
O4 C19 C8 109.9(4)
O4 C20 H20A 109.5
O4 C20 H20B 109.5
H20A C20 H20B 109.5
O4 C20 H20C 109.5
H20A C20 H20C 109.5
H20B C20 H20C 109.5
C26 C21 C22 119.5(3)
C26 C21 S1 119.5(2)
C22 C21 S1 120.7(3)
C23 C22 C21 119.5(3)
C23 C22 H22 120.2
C21 C22 H22 120.2
C22 C23 C24 121.1(4)
C22 C23 H23 119.4
C24 C23 H23 119.4
C25 C24 C23 118.5(4)
C25 C24 C27 121.2(4)
C23 C24 C27 120.3(4)
C24 C25 C26 121.4(4)
C24 C25 H25 119.3
C26 C25 H25 119.3
C25 C26 C21 119.9(3)
C25 C26 H26 120.0
C21 C26 H26 120.0
C24 C27 H27A 109.5
C24 C27 H27B 109.5
H27A C27 H27B 109.5
C24 C27 H27C 109.5
H27A C27 H27C 109.5
H27B C27 H27C 109.5
C8 N1 C7 111.5(2)
C8 N1 S1 116.13(18)
C7 N1 S1 119.14(17)
C16 O2 C17 119.0(3)
C19 O4 C20 114.4(4)
O6 S1 O5 120.53(13)
O6 S1 N1 106.90(12)
O5 S1 N1 105.10(12)
O6 S1 C21 109.06(14)
O5 S1 C21 107.87(14)
N1 S1 C21 106.54(12)

loop_
_geom_bond_atom_site_label_1
_geom_bond_atom_site_label_2
_geom_bond_distance
C1 C6 1.347(6)
C1 C2 1.367(6)
C1 Cl1 1.739(4)
C2 C3 1.412(5)
C2 H2 0.9300
C3 C4 1.373(4)
C3 H3 0.9300
C4 C5 1.379(4)
C4 C7 1.519(4)
C5 C6 1.392(5)
C5 H5 0.9300
C6 H6 0.9300
C7 N1 1.488(3)
C7 C15 1.572(4)
C7 H7 0.9800
C8 N1 1.473(3)
C8 C19 1.516(5)
C8 C9 1.532(4)
C8 H8 0.9800
C9 C10 1.521(4)
C9 C15 1.528(4)
C9 H9 0.9800
C10 C11 1.490(6)
C10 H10A 0.9700
C10 H10B 0.9700
C11 C12 1.328(6)
C11 H11 0.9300
C12 C13 1.433(6)
C12 H12 0.9300
C13 C14 1.334(5)
C13 H13 0.9300
C14 C15 1.504(4)
C14 H14 0.9300
C15 C16 1.523(4)
C16 O1 1.201(3)
C16 O2 1.313(4)
C17 C18 1.447(5)
C17 O2 1.459(4)
C17 H17A 0.9700
C17 H17B 0.9700
C18 H18A 0.9600
C18 H18B 0.9600
C18 H18C 0.9600
C19 O3 1.185(5)
C19 O4 1.333(5)
C20 O4 1.472(5)
C20 H20A 0.9600
C20 H20B 0.9600
C20 H20C 0.9600
C21 C26 1.383(4)
C21 C22 1.385(4)
C21 S1 1.745(3)
C22 C23 1.374(5)
C22 H22 0.9300
C23 C24 1.393(5)
C23 H23 0.9300
C24 C25 1.363(5)
C24 C27 1.522(5)
C25 C26 1.377(4)
C25 H25 0.9300
C26 H26 0.9300
C27 H27A 0.9600
C27 H27B 0.9600
C27 H27C 0.9600
N1 S1 1.637(2)
O5 S1 1.432(2)
O6 S1 1.428(2)

loop_
_geom_torsion_atom_site_label_1
_geom_torsion_atom_site_label_2
_geom_torsion_atom_site_label_3
_geom_torsion_atom_site_label_4
_geom_torsion
C6 C1 C2 C3 -1.3(6)
Cl1 C1 C2 C3 179.3(3)
C1 C2 C3 C4 -0.8(6)
C2 C3 C4 C5 2.2(5)
C2 C3 C4 C7 -175.6(3)
C3 C4 C5 C6 -1.7(5)
C7 C4 C5 C6 176.2(3)
C2 C1 C6 C5 1.9(6)
Cl1 C1 C6 C5 -178.7(3)
C4 C5 C6 C1 -0.4(5)
C3 C4 C7 N1 -28.4(4)
C5 C4 C7 N1 153.8(3)
C3 C4 C7 C15 88.9(4)
C5 C4 C7 C15 -88.9(3)
N1 C8 C9 C10 165.2(3)
C19 C8 C9 C10 -76.5(4)
N1 C8 C9 C15 35.7(3)
C19 C8 C9 C15 154.0(3)
C15 C9 C10 C11 74.2(4)
C8 C9 C10 C11 -47.0(4)
C9 C10 C11 C12 -43.7(6)
C10 C11 C12 C13 -1.8(7)
C11 C12 C13 C14 14.6(7)
C12 C13 C14 C15 2.9(6)
C13 C14 C15 C16 -118.8(3)
C13 C14 C15 C9 6.4(4)
C13 C14 C15 C7 120.4(3)
C10 C9 C15 C14 -49.4(4)
C8 C9 C15 C14 76.6(3)
C10 C9 C15 C16 75.4(3)
C8 C9 C15 C16 -158.6(3)
C10 C9 C15 C7 -167.4(3)
C8 C9 C15 C7 -41.3(3)
N1 C7 C15 C14 -91.9(3)
C4 C7 C15 C14 145.7(3)
N1 C7 C15 C16 148.1(2)
C4 C7 C15 C16 25.7(3)
N1 C7 C15 C9 31.1(3)
C4 C7 C15 C9 -91.3(3)
C14 C15 C16 O1 137.9(3)
C9 C15 C16 O1 9.3(5)
C7 C15 C16 O1 -102.4(4)
C14 C15 C16 O2 -42.9(3)
C9 C15 C16 O2 -171.5(3)
C7 C15 C16 O2 76.8(3)
N1 C8 C19 O3 51.0(5)
C9 C8 C19 O3 -62.6(4)
N1 C8 C19 O4 -132.1(3)
C9 C8 C19 O4 114.4(3)
C26 C21 C22 C23 -1.6(4)
S1 C21 C22 C23 172.7(2)
C21 C22 C23 C24 1.4(5)
C22 C23 C24 C25 -0.4(5)
C22 C23 C24 C27 -179.0(3)
C23 C24 C25 C26 -0.5(5)
C27 C24 C25 C26 178.2(3)
C24 C25 C26 C21 0.3(5)
C22 C21 C26 C25 0.7(4)
S1 C21 C26 C25 -173.6(2)
C19 C8 N1 C7 -133.9(3)
C9 C8 N1 C7 -15.9(3)
C19 C8 N1 S1 85.2(3)
C9 C8 N1 S1 -156.9(2)
C4 C7 N1 C8 114.7(3)
C15 C7 N1 C8 -9.6(3)
C4 C7 N1 S1 -105.7(2)
C15 C7 N1 S1 130.08(19)
O1 C16 O2 C17 2.1(5)
C15 C16 O2 C17 -177.0(3)
C18 C17 O2 C16 -80.3(5)
O3 C19 O4 C20 0.4(5)
C8 C19 O4 C20 -176.5(3)
C8 N1 S1 O6 -173.7(2)
C7 N1 S1 O6 48.5(2)
C8 N1 S1 O5 -44.5(2)
C7 N1 S1 O5 177.6(2)
C8 N1 S1 C21 69.8(2)
C7 N1 S1 C21 -68.1(2)
C26 C21 S1 O6 -25.6(3)
C22 C21 S1 O6 160.1(2)
C26 C21 S1 O5 -158.1(2)
C22 C21 S1 O5 27.6(3)
C26 C21 S1 N1 89.4(2)
C22 C21 S1 N1 -84.8(2)
